data_4319968
loop_
_publ_author_name
'M. Kaliva'
'T. Giannadaki'
'A. Salifoglou'
'C. P. Raptopoulou'
'A. Terzis'
'V. Tangoulis'

_publ_section_title
;
 pH-Dependent Investigations of Vanadium(V)-Peroxo-Malate Complexes from
 Aqueous Solutions. In Search of Biologically Relevant Vanadium(V)-Peroxo
 Species
;
_journal_name_full 'Inorganic Chemistry'
_journal_page_first 3711
_journal_page_last 3718
_journal_paper_doi 10.1021/ic000894o
_journal_volume 40
_journal_year 2001
_chemical_formula_sum 'C8 H12 K2 O18 V2'
_chemical_formula_weight 576.26
_chemical_name_systematic
; 
 ? 
;
_space_group_IT_number 14
_symmetry_cell_setting monoclinic
_symmetry_space_group_name_Hall '-P 2ybc'
_symmetry_space_group_name_H-M 'P 1 21/c 1'
_atom_sites_solution_hydrogens geom
_atom_sites_solution_primary direct
_atom_sites_solution_secondary difmap
_audit_creation_method SHELXL
_cell_angle_alpha 90.00
_cell_angle_beta 104.58(3)
_cell_angle_gamma 90.00
_cell_formula_units_Z 2
_cell_length_a 9.123(8)
_cell_length_b 9.439(8)
_cell_length_c 10.640(9)
_cell_measurement_reflns_used 25
_cell_measurement_temperature 298
_cell_measurement_theta_max 11.8
_cell_measurement_theta_min 5.3
_cell_volume 886.7(13)
_computing_cell_refinement 'Program LEAST (UCLA Crystallographic package, C.E.Strouse 1994)'
_computing_data_collection 'Program COLLECT (UCLA Crystallographic package, C.E.Strouse 1994)'
_computing_data_reduction 'Program REDUCE (UCLA Crystallographic package, C.E.Strouse 1994)'
_computing_molecular_graphics ORTEP
_computing_structure_refinement 'SHELXL-93 (Sheldrick, 1993)'
_computing_structure_solution 'SHELXS-86 (Sheldrick, 1990)'
_diffrn_ambient_temperature 298
_diffrn_measurement_device 'Crystal Logic Dual Goniometer diffractometer'
_diffrn_measurement_method 'theta-2theta scans'
_diffrn_radiation_monochromator graphite
_diffrn_radiation_source 'fine-focus sealed tube'
_diffrn_radiation_type MoK\a
_diffrn_radiation_wavelength 0.71073
_diffrn_reflns_av_R_equivalents 0.0230
_diffrn_reflns_av_sigmaI/netI 0.0425
_diffrn_reflns_limit_h_max 0
_diffrn_reflns_limit_h_min -10
_diffrn_reflns_limit_k_max 11
_diffrn_reflns_limit_k_min 0
_diffrn_reflns_limit_l_max 12
_diffrn_reflns_limit_l_min -12
_diffrn_reflns_number 1665
_diffrn_reflns_theta_max 24.99
_diffrn_reflns_theta_min 2.31
_diffrn_standards_decay_% -0.4
_diffrn_standards_interval_count 97
_diffrn_standards_number 3
_exptl_absorpt_coefficient_mu 1.620
_exptl_crystal_colour red
_exptl_crystal_density_diffrn 2.158
_exptl_crystal_density_meas 2.13
_exptl_crystal_density_method 'floating method'
_exptl_crystal_description parallelipiped
_exptl_crystal_F_000 576
_exptl_crystal_size_max 0.40
_exptl_crystal_size_mid 0.20
_exptl_crystal_size_min 0.10
_refine_diff_density_max 0.380
_refine_diff_density_min -0.345
_refine_diff_density_rms 0.070
_refine_ls_extinction_method none
_refine_ls_goodness_of_fit_all 1.096
_refine_ls_goodness_of_fit_obs 1.115
_refine_ls_matrix_type full
_refine_ls_number_parameters 160
_refine_ls_number_reflns 1562
_refine_ls_number_restraints 0
_refine_ls_restrained_S_all 1.096
_refine_ls_restrained_S_obs 1.115
_refine_ls_R_factor_all 0.0302
_refine_ls_R_factor_obs 0.0280
_refine_ls_shift/esd_max -0.005
_refine_ls_shift/esd_mean 0.001
_refine_ls_structure_factor_coef Fsqd
_refine_ls_weighting_details 'w=1/[\s^2^(Fo^2^)+(0.0000P)^2^+0.9260P] where P=(Fo^2^+2Fc^2^)/3'
_refine_ls_weighting_scheme calc
_refine_ls_wR_factor_all 0.0768
_refine_ls_wR_factor_obs 0.0752
_reflns_number_observed 1462
_reflns_number_total 1562
_reflns_observed_criterion >2sigma(I)
_cod_data_source_file ic000894o_3.cif
_cod_data_source_block shel93
_cod_depositor_comments
;
The following automatic conversions were performed:

'_refine_ls_weighting_scheme' value 'calc
w=1/[\s^2^(Fo^2^)+(0.0000P)^2^+0.9260P] where P=(Fo^2^+2Fc^2^)/3' was
changed to 'calc'. New tag '_refine_ls_weighting_details' was
created. The value of the new tag was set to
'w=1/[\s^2^(Fo^2^)+(0.0000P)^2^+0.9260P] where P=(Fo^2^+2Fc^2^)/3'.

Automatic conversion script
Id: cif_fix_values 3143 2015-03-26 13:38:13Z robertas 
;
_cod_original_cell_volume 887(1)
_cod_database_code 4319968

loop_
_symmetry_equiv_pos_as_xyz
'x, y, z'
'x, -y+1/2, z+1/2'
'-x, -y, -z'
'-x, y-1/2, -z-1/2'

loop_
_atom_site_aniso_label
_atom_site_aniso_U_11
_atom_site_aniso_U_22
_atom_site_aniso_U_33
_atom_site_aniso_U_23
_atom_site_aniso_U_13
_atom_site_aniso_U_12
V 0.0214(2) 0.0217(2) 0.0263(2) -0.0036(2) 0.0034(2) -0.0028(2)
O1 0.0304(10) 0.0347(10) 0.0308(9) -0.0063(8) 0.0095(8) -0.0088(8)
O3 0.0235(8) 0.0221(8) 0.0255(8) -0.0029(7) 0.0049(7) -0.0020(7)
O5 0.0343(10) 0.0257(9) 0.0310(9) -0.0026(7) -0.0019(8) -0.0022(7)
O6 0.0361(10) 0.0235(9) 0.0500(11) -0.0027(8) 0.0141(9) -0.0034(8)
O7 0.0311(10) 0.0488(11) 0.0293(10) -0.0048(8) 0.0026(8) -0.0032(9)
O8 0.0246(9) 0.0388(11) 0.0383(10) -0.0077(8) 0.0027(8) -0.0039(7)
C1 0.0264(12) 0.0246(12) 0.0278(12) 0.0026(10) 0.0043(10) 0.0009(10)
O2 0.0334(10) 0.0490(12) 0.0303(10) -0.0058(9) 0.0111(8) -0.0072(9)
C2 0.0269(13) 0.0254(13) 0.0202(11) 0.0012(10) 0.0006(10) -0.0004(10)
C3 0.0310(14) 0.0252(13) 0.0268(12) -0.0040(10) 0.0071(11) -0.0022(11)
C4 0.0274(12) 0.0234(12) 0.0293(12) -0.0007(10) 0.0077(10) 0.0003(10)
O4 0.0552(13) 0.0235(10) 0.0276(10) 0.0015(8) 0.0030(9) 0.0005(9)
K 0.0392(4) 0.0370(4) 0.0584(4) 0.0063(3) -0.0024(3) -0.0014(3)
OW 0.067(2) 0.053(2) 0.073(2) 0.0032(14) 0.024(2) 0.012(2)

loop_
_atom_site_label
_atom_site_type_symbol
_atom_site_fract_x
_atom_site_fract_y
_atom_site_fract_z
_atom_site_U_iso_or_equiv
_atom_site_thermal_displace_type
_atom_site_occupancy
_atom_site_calc_flag
_atom_site_refinement_flags
_atom_site_disorder_group
V V 0.16975(4) 0.06661(4) 0.04309(4) 0.02361(15) Uani 1 d . .
O1 O 0.2791(2) 0.0647(2) -0.1015(2) 0.0317(4) Uani 1 d . .
O3 O 0.0138(2) -0.0114(2) -0.1059(2) 0.0239(4) Uani 1 d . .
O5 O 0.2216(2) -0.1908(2) 0.0343(2) 0.0321(4) Uani 1 d . .
O6 O 0.1379(2) 0.2323(2) 0.0294(2) 0.0360(4) Uani 1 d . .
O7 O 0.2666(2) 0.0427(2) 0.2190(2) 0.0373(4) Uani 1 d . .
O8 O 0.3714(2) 0.0619(2) 0.1400(2) 0.0348(4) Uani 1 d . .
C1 C 0.2210(3) -0.0088(3) -0.2019(2) 0.0267(5) Uani 1 d . .
O2 O 0.2844(2) -0.0267(2) -0.2906(2) 0.0370(5) Uani 1 d . .
C2 C 0.0682(3) -0.0764(2) -0.2053(2) 0.0251(5) Uani 1 d . .
C3 C 0.0843(3) -0.2361(3) -0.1868(2) 0.0277(5) Uani 1 d . .
C4 C 0.1632(3) -0.2765(3) -0.0503(2) 0.0266(5) Uani 1 d . .
O4 O 0.1628(3) -0.4124(2) -0.0301(2) 0.0367(5) Uani 1 d . .
K K 0.49676(7) -0.19954(7) 0.22164(7) 0.0475(2) Uani 1 d . .
OW O 0.5587(5) -0.1470(4) 0.5077(4) 0.0632(8) Uani 1 d . .
HO4 H 0.1988(38) -0.4272(34) 0.0347(33) 0.035(10) Uiso 1 d . .
H2 H 0.0061(29) -0.0570(26) -0.2838(25) 0.016(6) Uiso 1 d . .
H3A H -0.0123(35) -0.2759(32) -0.2052(26) 0.033(8) Uiso 1 d . .
H3B H 0.1371(35) -0.2722(32) -0.2382(30) 0.034(8) Uiso 1 d . .
HWA H 0.6284(86) -0.1478(84) 0.5450(74) 0.145(38) Uiso 1 d . .
HWB H 0.5340(91) -0.0961(71) 0.5009(78) 0.124(36) Uiso 1 d . .

loop_
_atom_type_symbol
_atom_type_description
_atom_type_scat_dispersion_real
_atom_type_scat_dispersion_imag
_atom_type_scat_source
C C 0.0033 0.0016 'International Tables Vol C Tables 4.2.6.8 and 6.1.1.4'
H H 0.0000 0.0000 'International Tables Vol C Tables 4.2.6.8 and 6.1.1.4'
O O 0.0106 0.0060 'International Tables Vol C Tables 4.2.6.8 and 6.1.1.4'
K K 0.2009 0.2494 'International Tables Vol C Tables 4.2.6.8 and 6.1.1.4'
V V 0.3005 0.5294 'International Tables Vol C Tables 4.2.6.8 and 6.1.1.4'

loop_
_geom_angle_atom_site_label_1
_geom_angle_atom_site_label_2
_geom_angle_atom_site_label_3
_geom_angle
_geom_angle_site_symmetry_1
_geom_angle_site_symmetry_3
_geom_angle_publ_flag
O6 V O8 101.85(9) . . ?
O6 V O7 103.88(10) . . ?
O8 V O7 45.10(8) . . ?
O6 V O3 102.35(9) . . ?
O8 V O3 147.06(8) . . ?
O7 V O3 144.75(8) . . ?
O6 V O3 97.86(9) . 3 ?
O8 V O3 126.43(9) . 3 ?
O7 V O3 81.97(9) . 3 ?
O3 V O3 71.43(9) . 3 ?
O6 V O1 93.01(9) . . ?
O8 V O1 79.32(10) . . ?
O7 V O1 123.86(10) . . ?
O3 V O1 77.42(9) . . ?
O3 V O1 148.52(7) 3 . ?
O6 V K 139.36(8) . . ?
O8 V K 37.77(6) . . ?
O7 V K 48.73(6) . . ?
O3 V K 116.46(7) . . ?
O3 V K 105.20(7) 3 . ?
O1 V K 84.50(7) . . ?
O6 V K 67.29(8) . 4_666 ?
O8 V K 36.30(6) . 4_666 ?
O7 V K 50.10(7) . 4_666 ?
O3 V K 165.15(5) . 4_666 ?
O3 V K 119.33(7) 3 4_666 ?
O1 V K 92.12(8) . 4_666 ?
K V K 72.27(6) . 4_666 ?
C1 O1 V 117.4(2) . . ?
C1 O1 K 93.38(15) . 3_655 ?
V O1 K 147.91(8) . 3_655 ?
C2 O3 V 116.18(15) . . ?
C2 O3 V 127.61(14) . 3 ?
V O3 V 108.57(9) . 3 ?
C4 O5 K 130.7(2) . . ?
O8 O7 V 67.38(12) . . ?
O8 O7 K 63.19(11) . . ?
V O7 K 104.29(8) . . ?
O8 O7 K 60.32(10) . 4_666 ?
V O7 K 103.32(8) . 4_666 ?
K O7 K 97.87(8) . 4_666 ?
O7 O8 V 67.51(12) . . ?
O7 O8 K 89.24(12) . . ?
V O8 K 117.78(8) . . ?
O7 O8 K 93.17(12) . 4_666 ?
V O8 K 120.35(9) . 4_666 ?
K O8 K 117.69(8) . 4_666 ?
O2 C1 O1 122.7(2) . . ?
O2 C1 C2 121.6(2) . . ?
O1 C1 C2 115.7(2) . . ?
O2 C1 K 60.57(14) . 3_655 ?
O1 C1 K 63.91(13) . 3_655 ?
C2 C1 K 167.0(2) . 3_655 ?
C1 O2 K 97.5(2) . 3_655 ?
C1 O2 K 118.2(2) . 2_544 ?
K O2 K 102.29(8) 3_655 2_544 ?
O3 C2 C3 111.9(2) . . ?
O3 C2 C1 106.9(2) . . ?
C3 C2 C1 110.7(2) . . ?
C4 C3 C2 112.6(2) . . ?
O5 C4 O4 123.2(2) . . ?
O5 C4 C3 123.8(2) . . ?
O4 C4 C3 113.0(2) . . ?
O8 K O5 61.46(6) . . ?
O8 K O8 167.00(4) . 4_656 ?
O5 K O8 126.31(6) . 4_656 ?
O8 K OW 110.44(10) . 2_544 ?
O5 K OW 76.66(11) . 2_544 ?
O8 K OW 82.34(10) 4_656 2_544 ?
O8 K O2 67.98(8) . 3_655 ?
O5 K O2 126.91(7) . 3_655 ?
O8 K O2 106.48(8) 4_656 3_655 ?
OW K O2 108.22(10) 2_544 3_655 ?
O8 K O1 75.90(7) . 3_655 ?
O5 K O1 105.93(8) . 3_655 ?
O8 K O1 108.79(7) 4_656 3_655 ?
OW K O1 65.11(10) 2_544 3_655 ?
O2 K O1 44.19(6) 3_655 3_655 ?
O8 K OW 97.41(10) . . ?
O5 K OW 128.90(10) . . ?
O8 K OW 69.59(10) 4_656 . ?
OW K OW 149.88(14) 2_544 . ?
O2 K OW 71.22(8) 3_655 . ?
O1 K OW 113.21(9) 3_655 . ?
O8 K O7 27.57(6) . . ?
O5 K O7 59.03(6) . . ?
O8 K O7 143.20(7) 4_656 . ?
OW K O7 129.25(9) 2_544 . ?
O2 K O7 83.14(9) 3_655 . ?
O1 K O7 102.65(8) 3_655 . ?
OW K O7 80.87(10) . . ?
O8 K O7 160.55(6) . 4_656 ?
O5 K O7 127.13(6) . 4_656 ?
O8 K O7 26.51(5) 4_656 4_656 ?
OW K O7 61.10(9) 2_544 4_656 ?
O2 K O7 97.05(9) 3_655 4_656 ?
O1 K O7 84.70(8) 3_655 4_656 ?
OW K O7 88.84(10) . 4_656 ?
O7 K O7 169.09(3) . 4_656 ?
O8 K O2 120.49(8) . 2_545 ?
O5 K O2 64.48(6) . 2_545 ?
O8 K O2 63.12(7) 4_656 2_545 ?
OW K O2 78.42(10) 2_544 2_545 ?
O2 K O2 167.41(4) 3_655 2_545 ?
O1 K O2 143.52(6) 3_655 2_545 ?
OW K O2 97.57(8) . 2_545 ?
O7 K O2 101.11(8) . 2_545 ?
O7 K O2 76.52(8) 4_656 2_545 ?
O8 K C1 73.44(8) . 3_655 ?
O5 K C1 121.04(7) . 3_655 ?
O8 K C1 106.00(8) 4_656 3_655 ?
OW K C1 86.41(11) 2_544 3_655 ?
O2 K C1 21.88(6) 3_655 3_655 ?
O1 K C1 22.71(6) 3_655 3_655 ?
OW K C1 90.90(9) . 3_655 ?
O7 K C1 95.62(9) . 3_655 ?
O7 K C1 88.13(9) 4_656 3_655 ?
O2 K C1 162.24(6) 2_545 3_655 ?
O8 K V 24.45(4) . . ?
O5 K V 37.90(5) . . ?
O8 K V 158.25(5) 4_656 . ?
OW K V 102.27(10) 2_544 . ?
O2 K V 92.39(8) 3_655 . ?
O1 K V 92.21(7) 3_655 . ?
OW K V 107.85(9) . . ?
O7 K V 26.99(4) . . ?
O7 K V 162.80(4) 4_656 . ?
O2 K V 96.66(7) 2_545 . ?
C1 K V 95.54(8) 3_655 . ?
K OW K 134.26(14) 2_545 . ?

loop_
_geom_bond_atom_site_label_1
_geom_bond_atom_site_label_2
_geom_bond_distance
_geom_bond_site_symmetry_2
_geom_bond_publ_flag
V O6 1.591(2) . ?
V O8 1.869(2) . ?
V O7 1.871(2) . ?
V O3 1.986(2) . ?
V O3 2.021(2) 3 ?
V O1 2.033(2) . ?
V K 3.996(2) . ?
V K 4.070(2) 4_666 ?
O1 C1 1.272(3) . ?
O1 K 2.959(2) 3_655 ?
O3 C2 1.416(3) . ?
O3 V 2.021(2) 3 ?
O5 C4 1.227(3) . ?
O5 K 2.786(3) . ?
O7 O8 1.434(3) . ?
O7 K 3.099(3) . ?
O7 K 3.209(3) 4_666 ?
O8 K 2.766(3) . ?
O8 K 2.792(2) 4_666 ?
C1 O2 1.236(3) . ?
C1 C2 1.525(4) . ?
C1 K 3.288(3) 3_655 ?
O2 K 2.889(3) 3_655 ?
O2 K 3.213(3) 2_544 ?
C2 C3 1.522(4) . ?
C3 C4 1.499(4) . ?
C4 O4 1.301(3) . ?
K O8 2.792(2) 4_656 ?
K OW 2.871(4) 2_544 ?
K O2 2.889(3) 3_655 ?
K O1 2.959(2) 3_655 ?
K OW 2.994(5) . ?
K O7 3.208(3) 4_656 ?
K O2 3.213(3) 2_545 ?
K C1 3.288(3) 3_655 ?
OW K 2.871(4) 2_545 ?
